data_1001252
loop_
_publ_author_name
'Domenges, B'
'Goreaud, M'
'Labbe, P'
'Raveau, B'

_publ_section_title
;
K~1.4~ P~4~ W~14~ O~50~: An Odd-m Member (m=7) of the Monophosphate
Tungsten Bronze Series K~x~ P~4~ O~8~ (W O~3~)~2m~
;
_journal_coden_ASTM JSSCBI
_journal_name_full 'Journal of Solid State Chemistry'
_journal_page_first 173
_journal_page_last 179
_journal_paper_doi 10.1016/0022-4596(83)90185-8
_journal_volume 50
_journal_year 1983
_chemical_formula_structural 'K1.4 P4 W14 O50'
_chemical_formula_sum 'K1.4 O50 P4 W14'
_chemical_name_systematic
;
Potassium phosphorus tungsten oxide (1.4/4/14/50)
;
_space_group_IT_number 12
_symmetry_cell_setting monoclinic
_symmetry_Int_Tables_number 12
_symmetry_space_group_name_Hall '-A 2y'
_symmetry_space_group_name_H-M 'A 1 2/m 1'
_cell_angle_alpha 90
_cell_angle_beta 97.20(2)
_cell_angle_gamma 90
_cell_formula_units_Z 1
_cell_length_a 6.660(2)
_cell_length_b 5.3483(3)
_cell_length_c 27.06(5)
_cell_volume 956.3
_refine_ls_R_factor_all 0.036
_cod_database_code 1001252

loop_
_symmetry_equiv_pos_as_xyz
x,y,z
-x,y,-z
-x,-y,-z
x,-y,z
x,1/2+y,1/2+z
-x,1/2+y,1/2-z
-x,1/2-y,1/2-z
x,1/2-y,1/2+z

loop_
_atom_site_aniso_label
_atom_site_aniso_U_11
_atom_site_aniso_U_12
_atom_site_aniso_U_13
_atom_site_aniso_U_22
_atom_site_aniso_U_23
_atom_site_aniso_U_33
W1 0.0039(2) 0. -0.0012(2) 0.0030(2) 0. 0.0050(2)
W2 0.0038(1) 0. -0.00128(9) 0.0029(2) 0. 0.0043(2)
W3 0.0036(2) 0. -0.00119(9) 0.0027(2) 0. 0.0037(2)
W4 0.0041(1) 0. -0.00137(9) 0.0027(2) 0. 0.0032(1)

loop_
_atom_site_label
_atom_site_type_symbol
_atom_site_symmetry_multiplicity
_atom_site_Wyckoff_symbol
_atom_site_fract_x
_atom_site_fract_y
_atom_site_fract_z
_atom_site_occupancy
_atom_site_attached_hydrogens
_atom_site_calc_flag
K1 K1+ 4 i 0.363(1) 0. 0.2498(3) 0.35(2) 0 d
P1 P4+ 4 i 0.1970(4) 0.5 0.2928(1) 1. 0 d
W1 W6+ 2 a 0. 0. 0. 1. 0 d
W2 W6+ 4 i 0.70062(7) 0.5 0.05464(2) 1. 0 d
W3 W6+ 4 i 0.40226(7) 0. 0.11184(2) 1. 0 d
W4 W6+ 4 i 0.09390(7) 0.5 0.16777(2) 1. 0 d
O1 O2- 2 d 0.5 0.5 0. 1. 0 d
O2 O2- 8 j 0.846(1) 0.249(2) 0.0278(3) 1. 0 d
O3 O2- 4 i 0.197(2) 0. 0.0602(4) 1. 0 d
O4 O2- 8 j 0.546(1) 0.253(1) 0.0885(3) 1. 0 d
O5 O2- 4 i 0.906(1) 0.5 0.1137(4) 1. 0 d
O6 O2- 8 j 0.250(1) 0.253(2) 0.1488(3) 1. 0 d
O7 O2- 4 i 0.592(2) 0. 0.1767(4) 1. 0 d
O8 O2- 8 j 0.920(1) 0.238(2) 0.1977(3) 1. 0 d
O9 O2- 4 i 0.237(1) 0.5 0.2383(3) 1. 0 d

loop_
_atom_type_symbol
_atom_type_oxidation_number
K1+ 1.000
P4+ 4.000
W6+ 5.900
O2- -2.000
